data_4500877
loop_
_publ_author_name
'Fu, Ying'
'Su, Jie'
'Zou, Zhibo'
'Yang, Sihai'
'Li, Guobao'
'Liao, Fuhui'
'Lin, Jianhua'

_publ_section_title
;
 Syntheses, Structures, and Gas Adsorption Properties of Two Novel
 Cadmium--Sodium Organic Frameworks with 1,3,5-Benzenetricarboxylate
 Ligands
;
_journal_issue 8
_journal_name_full 'Crystal Growth &amp; Design'
_journal_page_first 3529
_journal_paper_doi 10.1021/cg200443p
_journal_volume 11
_journal_year 2011
_chemical_formula_sum 'C29 H25 Cd3 N Na2 O22'
_chemical_formula_weight 1122.68
_chemical_name_systematic
;
 ?
;
_space_group_IT_number 9
_symmetry_cell_setting monoclinic
_symmetry_space_group_name_Hall 'C -2yc'
_symmetry_space_group_name_H-M 'C 1 c 1'
_atom_sites_solution_hydrogens geom
_atom_sites_solution_primary direct
_atom_sites_solution_secondary difmap
_audit_creation_method SHELXL-97
_cell_angle_alpha 90.00
_cell_angle_beta 111.63(3)
_cell_angle_gamma 90.00
_cell_formula_units_Z 4
_cell_length_a 14.644(3)
_cell_length_b 13.655(3)
_cell_length_c 17.683(4)
_cell_measurement_reflns_used 2160
_cell_measurement_temperature 293(2)
_cell_measurement_theta_max 27.5
_cell_measurement_theta_min 2
_cell_volume 3287.0(14)
_computing_cell_refinement 'CrystalClear (Rigaku Corp., 2000)'
_computing_data_collection 'CrystalClear (Rigaku Corp., 2000)'
_computing_data_reduction 'CrystalClear (Rigaku Corp., 2000)'
_computing_molecular_graphics 'SHELXL-97 (Sheldrick, 1997)'
_computing_publication_material 'SHELXL-97 (Sheldrick, 1997)'
_computing_structure_refinement 'SHELXL-97 (Sheldrick, 1997)'
_computing_structure_solution 'SHELXL-97 (Sheldrick, 1997)'
_diffrn_ambient_temperature 293(2)
_diffrn_measured_fraction_theta_full 0.996
_diffrn_measured_fraction_theta_max 0.996
_diffrn_measurement_device_type 'CCD area detector'
_diffrn_measurement_method 'phi and omega scans'
_diffrn_radiation_monochromator graphite
_diffrn_radiation_source 'fine-focus sealed tube'
_diffrn_radiation_type MoK\a
_diffrn_radiation_wavelength 0.71073
_diffrn_reflns_av_R_equivalents 0.0256
_diffrn_reflns_av_sigmaI/netI 0.0405
_diffrn_reflns_limit_h_max 18
_diffrn_reflns_limit_h_min -18
_diffrn_reflns_limit_k_max 17
_diffrn_reflns_limit_k_min -17
_diffrn_reflns_limit_l_max 22
_diffrn_reflns_limit_l_min -22
_diffrn_reflns_number 16864
_diffrn_reflns_theta_full 25.00
_diffrn_reflns_theta_max 27.50
_diffrn_reflns_theta_min 3.10
_exptl_absorpt_coefficient_mu 2.051
_exptl_absorpt_correction_T_max 0.798
_exptl_absorpt_correction_T_min 0.698
_exptl_absorpt_correction_type multi-scan
_exptl_crystal_colour colorless
_exptl_crystal_density_diffrn 2.269
_exptl_crystal_density_method 'not measured'
_exptl_crystal_description block
_exptl_crystal_F_000 2192
_exptl_crystal_size_max 0.28
_exptl_crystal_size_mid 0.15
_exptl_crystal_size_min 0.11
_refine_diff_density_max 2.264
_refine_diff_density_min -1.601
_refine_diff_density_rms 0.229
_refine_ls_abs_structure_details 'Flack H D (1983), Acta Cryst. A39, 876-881'
_refine_ls_abs_structure_Flack 0.06(5)
_refine_ls_extinction_method none
_refine_ls_goodness_of_fit_ref 1.005
_refine_ls_hydrogen_treatment constr
_refine_ls_matrix_type full
_refine_ls_number_parameters 516
_refine_ls_number_reflns 7418
_refine_ls_number_restraints 2
_refine_ls_restrained_S_all 1.005
_refine_ls_R_factor_all 0.0430
_refine_ls_R_factor_gt 0.0425
_refine_ls_shift/su_max 0.013
_refine_ls_shift/su_mean 0.001
_refine_ls_structure_factor_coef Fsqd
_refine_ls_weighting_details 'calc w=1/[\s^2^(Fo^2^)+(0.0840P)^2^+106.4318P] where P=(Fo^2^+2Fc^2^)/3'
_refine_ls_weighting_scheme calc
_refine_ls_wR_factor_gt 0.1616
_refine_ls_wR_factor_ref 0.1619
_reflns_number_gt 7219
_reflns_number_total 7418
_reflns_threshold_expression >2sigma(I)
_cod_data_source_file cg200443p_si_001.cif
_cod_data_source_block 3
_cod_depositor_comments
;
The following automatic conversions were performed:

'_exptl_absorpt_correction_type' value 'Multi-scan' changed to
'multi-scan' according to
/home/saulius/struct/CIF-dictionaries/cif_core.dic dictionary named
'cif_core.dic' version 2.4.1 from 2010-06-29.

Automatic conversion script
Id: cif_fix_values 1715 2011-07-08 13:25:40Z adriana 
;
_cod_original_cell_volume 3286.9(11)
_cod_original_sg_symbol_H-M Cc
_cod_database_code 4500877

loop_
_symmetry_equiv_pos_as_xyz
'x, y, z'
'x, -y, z+1/2'
'x+1/2, y+1/2, z'
'x+1/2, -y+1/2, z+1/2'

loop_
_atom_site_label
_atom_site_type_symbol
_atom_site_fract_x
_atom_site_fract_y
_atom_site_fract_z
_atom_site_U_iso_or_equiv
_atom_site_adp_type
_atom_site_occupancy
_atom_site_symmetry_multiplicity
_atom_site_calc_flag
_atom_site_refinement_flags
Cd1 Cd -0.00577(5) 0.12543(5) 0.44565(4) 0.01916(17) Uani 1 1 d .
Cd2 Cd 0.28317(5) 0.02525(5) 0.57541(4) 0.02203(17) Uani 1 1 d .
Cd3 Cd 0.27874(5) 0.74102(5) 0.57629(4) 0.01974(16) Uani 1 1 d .
Na1 Na 0.0386(3) 0.1676(3) 0.6437(3) 0.0270(9) Uani 1 1 d .
Na2 Na 0.1555(4) 0.0502(4) 0.3488(3) 0.0363(11) Uani 1 1 d .
O1 O 0.1743(6) -0.1145(6) 0.5679(5) 0.0237(17) Uani 1 1 d .
O2 O 0.1277(6) -0.0140(6) 0.4635(5) 0.0252(18) Uani 1 1 d .
O3 O 0.1097(7) 0.2469(7) 0.4496(6) 0.033(2) Uani 1 1 d .
O4 O 0.1475(7) 0.1657(7) 0.5649(5) 0.036(2) Uani 1 1 d .
O5 O 0.4151(7) 0.1384(6) 0.5779(5) 0.0291(18) Uani 1 1 d .
O6 O -0.0097(6) 0.0816(6) 0.3145(5) 0.0260(17) Uani 1 1 d .
O7 O -0.1238(6) 0.1837(7) 0.3216(5) 0.0288(18) Uani 1 1 d .
O8 O 0.4107(6) 0.6788(7) 0.6953(5) 0.0272(17) Uani 1 1 d .
O9 O 0.4340(7) -0.0276(7) 0.7041(5) 0.0320(19) Uani 1 1 d .
O10 O 0.1665(7) 0.6058(7) 0.5844(5) 0.0334(19) Uani 1 1 d .
O11 O -0.0199(6) 0.0406(6) 0.5528(5) 0.0265(16) Uani 1 1 d .
O12 O 0.3072(6) 0.0553(6) 0.7087(4) 0.0261(16) Uani 1 1 d .
O13 O -0.1438(7) 0.0126(7) 0.4390(5) 0.035(2) Uani 1 1 d .
O14 O 0.2958(6) 0.1024(6) 0.4622(5) 0.0319(18) Uani 1 1 d .
O15 O -0.0854(7) 0.2454(5) 0.5059(5) 0.0292(17) Uani 1 1 d .
O16 O 0.1815(6) 0.6527(6) 0.4707(5) 0.0272(16) Uani 1 1 d .
O17 O -0.1525(7) 0.3729(6) 0.5397(6) 0.0326(19) Uani 1 1 d .
O18 O 0.2931(7) 0.7705(8) 0.7056(5) 0.040(2) Uani 1 1 d .
C1 C 0.0633(7) 0.5292(7) 0.4616(6) 0.0183(18) Uani 1 1 d .
C2 C 0.3739(7) 0.1490(7) 0.5025(6) 0.0191(18) Uani 1 1 d .
C3 C -0.1360(8) 0.1306(7) 0.1891(6) 0.017(2) Uani 1 1 d .
C4 C 0.2751(8) 0.3741(7) 0.5203(6) 0.0172(19) Uani 1 1 d .
H4 H 0.2432 0.3778 0.4642 0.021 Uiso 1 1 calc R
C5 C -0.0866(7) 0.1322(6) 0.2805(6) 0.0144(19) Uani 1 1 d .
C6 C 0.3700(8) 0.7223(7) 0.7370(6) 0.0176(18) Uani 1 1 d .
C7 C -0.1003(7) -0.0668(7) 0.6443(6) 0.0170(18) Uani 1 1 d .
H7 H -0.0472 -0.0262 0.6712 0.020 Uiso 1 1 calc R
C8 C 0.4415(7) 0.0251(7) 0.8340(6) 0.0173(18) Uani 1 1 d .
C9 C -0.0516(6) 0.4036(6) 0.4614(6) 0.0133(17) Uani 1 1 d .
C10 C 0.3922(8) 0.0167(6) 0.7427(6) 0.0180(19) Uani 1 1 d .
C11 C -0.0067(7) -0.2205(7) 0.4978(6) 0.0152(17) Uani 1 1 d .
H11 H 0.0205 -0.2211 0.5543 0.018 Uiso 1 1 calc R
C12 C 0.4124(7) 0.7186(6) 0.8286(6) 0.0154(17) Uani 1 1 d .
C13 C 0.1159(7) -0.0919(7) 0.4977(6) 0.0164(17) Uani 1 1 d .
C14 C -0.0084(7) -0.1549(7) 0.3699(6) 0.0163(17) Uani 1 1 d .
H14 H 0.0160 -0.1126 0.3407 0.020 Uiso 1 1 calc R
C15 C 0.4161(8) 0.2185(7) 0.4577(6) 0.0184(18) Uani 1 1 d .
C16 C -0.2125(8) 0.1945(7) 0.1496(6) 0.021(2) Uani 1 1 d .
H16 H -0.2339 0.2387 0.1795 0.025 Uiso 1 1 calc R
C17 C -0.1435(7) -0.0639(7) 0.5603(6) 0.0174(18) Uani 1 1 d .
C18 C 0.0321(7) -0.1561(6) 0.4537(6) 0.0131(17) Uani 1 1 d .
C19 C 0.2427(7) 0.3079(7) 0.5647(6) 0.0168(18) Uani 1 1 d .
C20 C -0.1028(9) 0.0007(7) 0.5129(7) 0.023(2) Uani 1 1 d .
C21 C 0.3764(8) 0.2204(7) 0.3727(6) 0.0200(19) Uani 1 1 d .
H21 H 0.3242 0.1791 0.3452 0.024 Uiso 1 1 calc R
C22 C 0.0250(8) 0.4626(7) 0.5037(6) 0.0191(18) Uani 1 1 d .
H22 H 0.0522 0.4593 0.5602 0.023 Uiso 1 1 calc R
C23 C 0.1624(7) 0.2363(8) 0.5235(6) 0.021(2) Uani 1 1 d .
C24 C -0.0987(7) 0.3341(7) 0.5047(6) 0.0168(18) Uani 1 1 d .
C25 C 0.4061(6) 0.0917(6) 0.8768(6) 0.0148(16) Uani 1 1 d .
H25 H 0.3541 0.1330 0.8487 0.018 Uiso 1 1 calc R
C26 C 0.5212(7) -0.0345(7) 0.8772(6) 0.0191(18) Uani 1 1 d .
H26 H 0.5462 -0.0782 0.8494 0.023 Uiso 1 1 calc R
C27 C 0.1412(8) 0.5994(7) 0.5090(6) 0.0210(19) Uani 1 1 d .
O1W O 0.1558(7) 0.0996(7) 0.7683(6) 0.0376(19) Uani 1 1 d .
H1WA H 0.2106 0.0834 0.7706 0.056 Uiso 1 1 d .
H1WB H 0.1590 0.1546 0.7878 0.056 Uiso 1 1 d .
O2W O 0.0638(8) 0.3320(7) 0.6803(6) 0.047(2) Uani 1 1 d .
H2WA H 0.1110 0.3238 0.7229 0.070 Uiso 1 1 d .
H2WB H 0.0370 0.3849 0.6795 0.070 Uiso 1 1 d .
O3W O 0.1493(11) 0.1071(8) 0.2250(7) 0.055(3) Uani 1 1 d .
H3WA H 0.1206 0.0869 0.1786 0.082 Uiso 1 1 d .
H3WB H 0.1730 0.1616 0.2255 0.082 Uiso 1 1 d .
O4W O -0.2998(6) 0.2129(7) 0.3305(6) 0.037(2) Uani 1 1 d .
H4WA H -0.3420 0.2140 0.3507 0.056 Uiso 1 1 d .
H4WB H -0.2462 0.2114 0.3680 0.056 Uiso 1 1 d .
N1 N 0.1118(8) 0.5890(11) 0.7168(7) 0.045(3) Uani 1 1 d .
H1A H 0.0607 0.5472 0.7012 0.054 Uiso 1 1 calc R
H1B H 0.1210 0.6088 0.6716 0.054 Uiso 1 1 calc R
C28 C 0.1958(11) 0.5375(13) 0.7655(11) 0.055(4) Uani 1 1 d .
H28A H 0.2510 0.5813 0.7839 0.082 Uiso 1 1 calc R
H28B H 0.2089 0.4856 0.7343 0.082 Uiso 1 1 calc R
H28C H 0.1851 0.5104 0.8116 0.082 Uiso 1 1 calc R
C29 C 0.0828(19) 0.6805(14) 0.7562(13) 0.076(6) Uani 1 1 d .
H29A H 0.1402 0.7195 0.7833 0.114 Uiso 1 1 calc R
H29B H 0.0552 0.6593 0.7950 0.114 Uiso 1 1 calc R
H29C H 0.0353 0.7188 0.7147 0.114 Uiso 1 1 calc R

loop_
_atom_site_aniso_label
_atom_site_aniso_U_11
_atom_site_aniso_U_22
_atom_site_aniso_U_33
_atom_site_aniso_U_23
_atom_site_aniso_U_13
_atom_site_aniso_U_12
Cd1 0.0214(4) 0.0213(3) 0.0139(3) 0.0001(3) 0.0055(3) -0.0064(3)
Cd2 0.0252(4) 0.0239(3) 0.0156(3) 0.0002(3) 0.0059(3) -0.0125(3)
Cd3 0.0214(3) 0.0198(3) 0.0154(3) 0.0009(3) 0.0038(2) -0.0070(3)
Na1 0.031(2) 0.025(2) 0.026(2) -0.0058(17) 0.0112(17) -0.0039(17)
Na2 0.028(2) 0.049(3) 0.033(2) 0.008(2) 0.012(2) 0.001(2)
O1 0.023(4) 0.027(4) 0.016(4) 0.000(3) 0.000(3) -0.004(3)
O2 0.028(4) 0.021(4) 0.022(4) 0.003(3) 0.003(3) -0.007(3)
O3 0.027(4) 0.034(5) 0.028(4) 0.002(3) -0.004(3) -0.007(4)
O4 0.047(5) 0.035(5) 0.026(4) -0.006(4) 0.015(4) -0.026(4)
O5 0.035(5) 0.028(4) 0.029(4) 0.004(3) 0.017(4) -0.008(3)
O6 0.025(4) 0.029(4) 0.020(4) 0.000(3) 0.004(3) 0.012(3)
O7 0.033(4) 0.037(5) 0.017(4) -0.002(3) 0.010(3) 0.008(3)
O8 0.028(4) 0.036(4) 0.020(4) -0.002(3) 0.011(3) 0.007(3)
O9 0.043(5) 0.033(5) 0.021(4) -0.002(3) 0.014(4) 0.008(4)
O10 0.035(5) 0.040(5) 0.022(4) -0.006(3) 0.008(3) -0.019(4)
O11 0.025(4) 0.027(4) 0.032(4) -0.003(3) 0.015(3) -0.012(3)
O12 0.026(4) 0.032(4) 0.017(3) 0.001(3) 0.003(3) -0.003(3)
O13 0.042(5) 0.040(5) 0.020(4) 0.009(3) 0.009(4) -0.009(4)
O14 0.033(5) 0.032(4) 0.031(4) 0.001(3) 0.012(4) -0.012(4)
O15 0.041(5) 0.018(3) 0.035(4) -0.001(3) 0.021(4) -0.001(3)
O16 0.028(4) 0.028(4) 0.026(4) -0.006(3) 0.011(3) -0.011(3)
O17 0.041(5) 0.023(4) 0.046(5) 0.005(3) 0.031(4) 0.007(3)
O18 0.044(5) 0.051(6) 0.018(4) 0.001(4) 0.003(4) 0.024(4)
C1 0.010(4) 0.022(5) 0.022(5) -0.003(4) 0.004(3) 0.003(3)
C2 0.017(4) 0.018(4) 0.026(5) 0.004(4) 0.013(4) -0.001(4)
C3 0.021(5) 0.012(4) 0.018(5) 0.003(3) 0.007(4) 0.005(3)
C4 0.019(5) 0.016(4) 0.015(4) 0.000(3) 0.004(4) 0.000(3)
C5 0.015(4) 0.006(4) 0.022(5) 0.002(3) 0.006(4) 0.001(3)
C6 0.022(5) 0.010(4) 0.020(5) -0.004(3) 0.007(4) -0.003(3)
C7 0.016(4) 0.013(4) 0.025(5) 0.002(3) 0.010(4) 0.006(3)
C8 0.017(4) 0.016(4) 0.019(4) 0.002(3) 0.006(4) 0.002(3)
C9 0.010(4) 0.009(4) 0.022(4) -0.001(3) 0.008(3) 0.005(3)
C10 0.026(5) 0.011(4) 0.020(4) -0.001(3) 0.012(4) 0.002(3)
C11 0.016(4) 0.011(4) 0.019(4) 0.004(3) 0.008(4) -0.003(3)
C12 0.019(4) 0.007(4) 0.017(4) -0.002(3) 0.003(4) -0.003(3)
C13 0.017(4) 0.014(4) 0.018(4) -0.003(3) 0.007(4) -0.002(3)
C14 0.014(4) 0.015(4) 0.022(4) 0.004(3) 0.008(3) -0.009(3)
C15 0.029(5) 0.010(4) 0.018(5) 0.001(3) 0.010(4) -0.004(4)
C16 0.026(5) 0.022(5) 0.015(4) -0.001(3) 0.006(4) 0.010(4)
C17 0.012(4) 0.019(4) 0.022(5) 0.002(3) 0.008(4) 0.005(3)
C18 0.010(4) 0.008(4) 0.024(5) 0.002(3) 0.009(3) -0.004(3)
C19 0.017(4) 0.014(4) 0.014(4) 0.000(3) 0.001(3) -0.003(3)
C20 0.033(6) 0.012(4) 0.025(5) -0.001(4) 0.013(4) -0.003(4)
C21 0.022(5) 0.020(5) 0.013(4) -0.003(3) 0.000(4) -0.005(4)
C22 0.024(5) 0.014(4) 0.018(4) 0.000(3) 0.006(4) -0.003(4)
C23 0.017(5) 0.023(5) 0.023(5) -0.004(4) 0.005(4) -0.004(4)
C24 0.016(4) 0.015(4) 0.017(4) 0.000(3) 0.005(3) -0.005(3)
C25 0.014(4) 0.010(4) 0.021(4) 0.001(3) 0.007(3) -0.001(3)
C26 0.022(5) 0.017(4) 0.021(4) 0.001(3) 0.011(4) 0.003(4)
C27 0.025(5) 0.015(4) 0.021(5) -0.002(4) 0.007(4) -0.002(4)
O1W 0.035(5) 0.036(5) 0.043(5) -0.002(4) 0.015(4) 0.000(4)
O2W 0.058(6) 0.033(5) 0.037(5) -0.003(4) 0.003(4) 0.012(4)
O3W 0.087(9) 0.038(6) 0.052(7) 0.004(4) 0.040(6) 0.000(5)
O4W 0.032(4) 0.040(5) 0.042(5) 0.006(4) 0.017(4) 0.013(4)
N1 0.026(5) 0.078(9) 0.031(6) -0.001(6) 0.010(4) 0.020(6)
C28 0.040(8) 0.056(10) 0.061(10) 0.008(8) 0.011(7) -0.014(7)
C29 0.119(18) 0.040(9) 0.067(12) -0.007(8) 0.031(12) 0.017(10)

loop_
_atom_type_symbol
_atom_type_description
_atom_type_scat_dispersion_real
_atom_type_scat_dispersion_imag
_atom_type_scat_source
C C 0.0033 0.0016 'International Tables Vol C Tables 4.2.6.8 and 6.1.1.4'
H H 0.0000 0.0000 'International Tables Vol C Tables 4.2.6.8 and 6.1.1.4'
N N 0.0061 0.0033 'International Tables Vol C Tables 4.2.6.8 and 6.1.1.4'
O O 0.0106 0.0060 'International Tables Vol C Tables 4.2.6.8 and 6.1.1.4'
Na Na 0.0362 0.0249 'International Tables Vol C Tables 4.2.6.8 and 6.1.1.4'
Cd Cd -0.8075 1.2024 'International Tables Vol C Tables 4.2.6.8 and 6.1.1.4'

loop_
_geom_angle_atom_site_label_1
_geom_angle_atom_site_label_2
_geom_angle_atom_site_label_3
_geom_angle
_geom_angle_site_symmetry_1
_geom_angle_site_symmetry_3
O11 Cd1 O3 127.9(3) . .
O11 Cd1 O7 132.5(3) . .
O3 Cd1 O7 93.5(3) . .
O11 Cd1 O6 134.6(3) . .
O3 Cd1 O6 88.0(3) . .
O7 Cd1 O6 55.6(3) . .
O11 Cd1 O15 77.1(3) . .
O3 Cd1 O15 88.2(3) . .
O7 Cd1 O15 83.0(3) . .
O6 Cd1 O15 138.0(3) . .
O11 Cd1 O4 75.0(3) . .
O3 Cd1 O4 53.8(3) . .
O7 Cd1 O4 145.5(3) . .
O6 Cd1 O4 124.6(3) . .
O15 Cd1 O4 84.8(3) . .
O11 Cd1 O13 54.0(3) . .
O3 Cd1 O13 173.0(3) . .
O7 Cd1 O13 82.1(3) . .
O6 Cd1 O13 94.0(3) . .
O15 Cd1 O13 85.8(3) . .
O4 Cd1 O13 129.0(3) . .
O11 Cd1 C5 140.2(3) . .
O3 Cd1 C5 91.8(3) . .
O7 Cd1 C5 27.8(3) . .
O6 Cd1 C5 27.8(3) . .
O15 Cd1 C5 110.7(3) . .
O4 Cd1 C5 142.7(3) . .
O13 Cd1 C5 86.9(3) . .
O11 Cd1 C20 27.5(3) . .
O3 Cd1 C20 154.6(3) . .
O7 Cd1 C20 106.9(3) . .
O6 Cd1 C20 115.8(3) . .
O15 Cd1 C20 79.8(3) . .
O4 Cd1 C20 102.5(3) . .
O13 Cd1 C20 26.5(3) . .
C5 Cd1 C20 113.3(3) . .
O11 Cd1 Na1 43.0(2) . .
O3 Cd1 Na1 89.3(2) . .
O7 Cd1 Na1 134.3(2) . .
O6 Cd1 Na1 169.9(2) . .
O15 Cd1 Na1 51.6(2) . .
O4 Cd1 Na1 47.1(2) . .
O13 Cd1 Na1 89.8(2) . .
C5 Cd1 Na1 162.2(2) . .
C20 Cd1 Na1 65.7(2) . .
O11 Cd1 Na2 122.1(2) . .
O3 Cd1 Na2 67.6(3) . .
O7 Cd1 Na2 92.2(2) . .
O6 Cd1 Na2 40.1(2) . .
O15 Cd1 Na2 155.0(2) . .
O4 Cd1 Na2 85.4(2) . .
O13 Cd1 Na2 117.9(2) . .
C5 Cd1 Na2 66.1(2) . .
C20 Cd1 Na2 124.9(2) . .
Na1 Cd1 Na2 130.17(12) . .
O12 Cd2 O14 140.7(3) . .
O12 Cd2 O1 92.6(3) . .
O14 Cd2 O1 124.1(3) . .
O12 Cd2 O17 119.2(3) . 3_545
O14 Cd2 O17 90.2(3) . 3_545
O1 Cd2 O17 68.4(3) . 3_545
O12 Cd2 O5 92.7(3) . .
O14 Cd2 O5 54.6(3) . .
O1 Cd2 O5 167.7(3) . .
O17 Cd2 O5 99.4(3) 3_545 .
O12 Cd2 O2 127.7(3) . .
O14 Cd2 O2 75.6(3) . .
O1 Cd2 O2 53.0(2) . .
O17 Cd2 O2 86.4(3) 3_545 .
O5 Cd2 O2 129.7(3) . .
O12 Cd2 O9 52.7(3) . .
O14 Cd2 O9 124.2(3) . .
O1 Cd2 O9 98.9(3) . .
O17 Cd2 O9 73.2(3) 3_545 .
O5 Cd2 O9 75.7(3) . .
O2 Cd2 O9 150.6(3) . .
O12 Cd2 C2 117.1(3) . .
O14 Cd2 C2 27.5(3) . .
O1 Cd2 C2 150.2(3) . .
O17 Cd2 C2 95.9(3) 3_545 .
O5 Cd2 C2 27.2(3) . .
O2 Cd2 C2 102.7(3) . .
O9 Cd2 C2 100.3(3) . .
O12 Cd2 Na2 155.3(2) . .
O14 Cd2 Na2 37.7(2) . .
O1 Cd2 Na2 87.4(2) . .
O17 Cd2 Na2 83.7(3) 3_545 .
O5 Cd2 Na2 92.4(2) . .
O2 Cd2 Na2 38.2(2) . .
O9 Cd2 Na2 151.5(2) . .
C2 Cd2 Na2 65.2(2) . .
O16 Cd3 O18 137.4(4) . .
O16 Cd3 O17 113.7(3) . 3
O18 Cd3 O17 105.2(4) . 3
O16 Cd3 O8 126.4(3) . .
O18 Cd3 O8 55.6(3) . .
O17 Cd3 O8 103.3(3) 3 .
O16 Cd3 O1 101.0(3) . 1_565
O18 Cd3 O1 75.1(3) . 1_565
O17 Cd3 O1 71.2(3) 3 1_565
O8 Cd3 O1 127.6(3) . 1_565
O16 Cd3 O10 54.8(3) . .
O18 Cd3 O10 83.8(3) . .
O17 Cd3 O10 165.4(3) 3 .
O8 Cd3 O10 91.3(3) . .
O1 Cd3 O10 100.8(3) 1_565 .
O16 Cd3 C6 138.7(3) . .
O18 Cd3 C6 27.7(3) . .
O17 Cd3 C6 106.2(3) 3 .
O8 Cd3 C6 28.0(3) . .
O1 Cd3 C6 101.3(3) 1_565 .
O10 Cd3 C6 87.2(3) . .
O16 Cd3 C27 27.6(3) . .
O18 Cd3 C27 110.3(4) . .
O17 Cd3 C27 140.5(3) 3 .
O8 Cd3 C27 110.7(3) . .
O1 Cd3 C27 101.5(3) 1_565 .
O10 Cd3 C27 27.2(3) . .
C6 Cd3 C27 113.3(3) . .
O16 Cd3 Na1 112.8(2) . 3
O18 Cd3 Na1 91.2(2) . 3
O17 Cd3 Na1 78.1(2) 3 3
O8 Cd3 Na1 39.3(2) . 3
O1 Cd3 Na1 141.3(2) 1_565 3
O10 Cd3 Na1 113.7(2) . 3
C6 Cd3 Na1 65.0(2) . 3
C27 Cd3 Na1 117.2(2) . 3
O11 Na1 O2W 154.1(4) . .
O11 Na1 O8 100.0(3) . 3_445
O2W Na1 O8 84.1(4) . 3_445
O11 Na1 O1W 107.6(3) . .
O2W Na1 O1W 97.5(4) . .
O8 Na1 O1W 94.0(3) 3_445 .
O11 Na1 O4 75.5(3) . .
O2W Na1 O4 95.5(4) . .
O8 Na1 O4 169.0(4) 3_445 .
O1W Na1 O4 96.9(4) . .
O11 Na1 O15 73.1(3) . .
O2W Na1 O15 81.6(3) . .
O8 Na1 O15 87.6(3) 3_445 .
O1W Na1 O15 178.1(3) . .
O4 Na1 O15 81.5(3) . .
O11 Na1 Cd1 42.8(2) . .
O2W Na1 Cd1 113.8(3) . .
O8 Na1 Cd1 122.3(3) 3_445 .
O1W Na1 Cd1 132.9(3) . .
O4 Na1 Cd1 47.9(2) . .
O15 Na1 Cd1 46.53(18) . .
O11 Na1 Cd3 84.6(2) . 3_445
O2W Na1 Cd3 82.4(3) . 3_445
O8 Na1 Cd3 40.4(2) 3_445 3_445
O1W Na1 Cd3 134.4(3) . 3_445
O4 Na1 Cd3 128.6(3) . 3_445
O15 Na1 Cd3 47.23(19) . 3_445
Cd1 Na1 Cd3 85.97(11) . 3_445
O11 Na1 H1WB 126.5 . .
O2W Na1 H1WB 78.8 . .
O8 Na1 H1WB 88.5 3_445 .
O1W Na1 H1WB 19.0 . .
O4 Na1 H1WB 102.3 . .
O15 Na1 H1WB 160.4 . .
Cd1 Na1 H1WB 146.7 . .
Cd3 Na1 H1WB 127.1 3_445 .
O11 Na1 H2WA 169.1 . .
O2W Na1 H2WA 18.6 . .
O8 Na1 H2WA 87.8 3_445 .
O1W Na1 H2WA 79.1 . .
O4 Na1 H2WA 95.4 . .
O15 Na1 H2WA 100.0 . .
Cd1 Na1 H2WA 126.4 . .
Cd3 Na1 H2WA 96.9 3_445 .
H1WB Na1 H2WA 60.6 . .
O3W Na2 O6 91.0(4) . .
O3W Na2 O2 168.5(5) . .
O6 Na2 O2 78.5(3) . .
O3W Na2 O14 114.8(4) . .
O6 Na2 O14 131.3(4) . .
O2 Na2 O14 76.1(3) . .
O3W Na2 O1W 75.0(4) . 2_554
O6 Na2 O1W 103.0(4) . 2_554
O2 Na2 O1W 102.8(4) . 2_554
O14 Na2 O1W 122.8(4) . 2_554
O3W Na2 Cd1 124.4(4) . .
O6 Na2 Cd1 41.6(2) . .
O2 Na2 Cd1 48.8(2) . .
O14 Na2 Cd1 91.6(3) . .
O1W Na2 Cd1 131.0(3) 2_554 .
O3W Na2 Cd2 151.3(4) . .
O6 Na2 Cd2 111.0(3) . .
O2 Na2 Cd2 39.8(2) . .
O14 Na2 Cd2 36.6(2) . .
O1W Na2 Cd2 115.4(3) 2_554 .
Cd1 Na2 Cd2 70.70(10) . .
C13 O1 Cd2 93.2(6) . .
C13 O1 Cd3 115.9(7) . 1_545
Cd2 O1 Cd3 104.0(3) . 1_545
C13 O2 Na2 144.4(7) . .
C13 O2 Cd2 92.8(6) . .
Na2 O2 Cd2 101.9(3) . .
C23 O3 Cd1 96.2(7) . .
C23 O4 Na1 126.7(9) . .
C23 O4 Cd1 88.4(7) . .
Na1 O4 Cd1 85.0(3) . .
C2 O5 Cd2 89.2(6) . .
C5 O6 Na2 152.6(8) . .
C5 O6 Cd1 91.3(6) . .
Na2 O6 Cd1 98.3(3) . .
C5 O7 Cd1 91.3(6) . .
C6 O8 Na1 150.5(8) . 3
C6 O8 Cd3 86.8(6) . .
Na1 O8 Cd3 100.3(3) 3 .
C10 O9 Cd2 85.1(7) . .
C27 O10 Cd3 86.1(6) . .
C20 O11 Cd1 96.7(7) . .
C20 O11 Na1 137.6(7) . .
Cd1 O11 Na1 94.2(3) . .
C10 O12 Cd2 99.4(6) . .
C20 O13 Cd1 87.9(7) . .
C2 O14 Cd2 94.9(6) . .
C2 O14 Na2 159.4(7) . .
Cd2 O14 Na2 105.6(3) . .
C24 O15 Cd1 138.2(7) . .
C24 O15 Na1 117.4(7) . .
Cd1 O15 Na1 81.9(3) . .
C27 O16 Cd3 98.1(6) . .
C24 O17 Cd3 103.1(6) . 3_445
C24 O17 Cd2 146.6(7) . 3_455
Cd3 O17 Cd2 110.2(3) 3_445 3_455
C6 O18 Cd3 95.1(7) . .
C26 C1 C22 119.5(9) 4_454 .
C26 C1 C27 121.0(9) 4_454 .
C22 C1 C27 119.1(9) . .
O5 C2 O14 121.2(9) . .
O5 C2 C15 120.1(9) . .
O14 C2 C15 118.6(9) . .
O5 C2 Cd2 63.6(5) . .
O14 C2 Cd2 57.6(5) . .
C15 C2 Cd2 175.7(7) . .
C16 C3 C7 120.5(10) . 2_554
C16 C3 C5 120.6(9) . .
C7 C3 C5 118.9(9) 2_554 .
C19 C4 C17 120.4(10) . 3
C19 C4 H4 119.8 . .
C17 C4 H4 119.8 3 .
O6 C5 O7 121.6(10) . .
O6 C5 C3 119.4(9) . .
O7 C5 C3 119.0(9) . .
O6 C5 Cd1 60.9(5) . .
O7 C5 Cd1 60.8(5) . .
C3 C5 Cd1 176.2(7) . .
O18 C6 O8 122.4(10) . .
O18 C6 C12 116.3(9) . .
O8 C6 C12 121.3(9) . .
O18 C6 Cd3 57.2(6) . .
O8 C6 Cd3 65.2(6) . .
C12 C6 Cd3 173.6(7) . .
C17 C7 C3 120.4(9) . 2
C17 C7 H7 119.8 . .
C3 C7 H7 119.8 2 .
C26 C8 C25 118.9(9) . .
C26 C8 C10 121.0(9) . .
C25 C8 C10 120.1(8) . .
C22 C9 C25 120.9(9) . 4_454
C22 C9 C24 121.6(9) . .
C25 C9 C24 117.4(8) 4_454 .
O9 C10 O12 122.6(10) . .
O9 C10 C8 119.4(9) . .
O12 C10 C8 118.0(8) . .
C15 C11 C18 120.7(9) 3_445 .
C15 C11 H11 119.7 3_445 .
C18 C11 H11 119.7 . .
C21 C12 C14 119.5(9) 2_565 4
C21 C12 C6 119.9(8) 2_565 .
C14 C12 C6 120.5(8) 4 .
O1 C13 O2 120.9(9) . .
O1 C13 C18 120.4(9) . .
O2 C13 C18 118.7(9) . .
C18 C14 C12 119.5(8) . 4_454
C18 C14 H14 120.3 . .
C12 C14 H14 120.3 4_454 .
C11 C15 C21 118.8(9) 3 .
C11 C15 C2 122.0(9) 3 .
C21 C15 C2 119.2(9) . .
C3 C16 C19 119.8(9) . 4_454
C3 C16 H16 120.1 . .
C19 C16 H16 120.1 4_454 .
C7 C17 C4 119.0(9) . 3_445
C7 C17 C20 120.2(9) . .
C4 C17 C20 120.8(9) 3_445 .
C14 C18 C11 119.7(8) . .
C14 C18 C13 120.4(8) . .
C11 C18 C13 119.9(8) . .
C4 C19 C16 119.9(9) . 4
C4 C19 C23 121.3(9) . .
C16 C19 C23 118.8(9) 4 .
O13 C20 O11 121.4(10) . .
O13 C20 C17 122.5(10) . .
O11 C20 C17 116.1(9) . .
O13 C20 Cd1 65.6(6) . .
O11 C20 Cd1 55.8(5) . .
C17 C20 Cd1 171.9(8) . .
C12 C21 C15 121.8(9) 2_564 .
C12 C21 H21 119.1 2_564 .
C15 C21 H21 119.1 . .
C9 C22 C1 119.9(9) . .
C9 C22 H22 120.1 . .
C1 C22 H22 120.1 . .
O3 C23 O4 121.0(10) . .
O3 C23 C19 120.1(10) . .
O4 C23 C19 118.9(9) . .
O15 C24 O17 121.5(9) . .
O15 C24 C9 121.5(9) . .
O17 C24 C9 117.1(8) . .
C9 C25 C8 120.2(8) 4 .
C9 C25 H25 119.9 4 .
C8 C25 H25 119.9 . .
C1 C26 C8 120.5(9) 4 .
C1 C26 H26 119.7 4 .
C8 C26 H26 119.7 . .
O10 C27 O16 120.9(9) . .
O10 C27 C1 120.7(9) . .
O16 C27 C1 118.4(9) . .
O10 C27 Cd3 66.7(6) . .
O16 C27 Cd3 54.3(5) . .
C1 C27 Cd3 172.2(7) . .
Na1 O1W Na2 133.1(4) . 2
Na1 O1W H1WA 120.1 . .
Na2 O1W H1WA 87.6 2 .
Na1 O1W H1WB 86.7 . .
Na2 O1W H1WB 121.5 2 .
H1WA O1W H1WB 108.9 . .
Na1 O2W H2WA 96.7 . .
Na1 O2W H2WB 145.0 . .
H2WA O2W H2WB 111.8 . .
Na2 O3W H3WA 131.9 . .
Na2 O3W H3WB 115.5 . .
H3WA O3W H3WB 112.0 . .
H4WA O4W H4WB 107.4 . .
C28 N1 C29 116.6(14) . .
C28 N1 H1A 108.1 . .
C29 N1 H1A 108.1 . .
C28 N1 H1B 108.1 . .
C29 N1 H1B 108.1 . .
H1A N1 H1B 107.3 . .
N1 C28 H28A 109.5 . .
N1 C28 H28B 109.5 . .
H28A C28 H28B 109.5 . .
N1 C28 H28C 109.5 . .
H28A C28 H28C 109.5 . .
H28B C28 H28C 109.5 . .
N1 C29 H29A 109.5 . .
N1 C29 H29B 109.5 . .
H29A C29 H29B 109.5 . .
N1 C29 H29C 109.5 . .
H29A C29 H29C 109.5 . .
H29B C29 H29C 109.5 . .

loop_
_geom_bond_atom_site_label_1
_geom_bond_atom_site_label_2
_geom_bond_distance
_geom_bond_site_symmetry_2
Cd1 O11 2.294(8) .
Cd1 O3 2.352(9) .
Cd1 O7 2.374(8) .
Cd1 O6 2.376(8) .
Cd1 O15 2.469(8) .
Cd1 O4 2.510(9) .
Cd1 O13 2.510(9) .
Cd1 C5 2.718(10) .
Cd1 C20 2.754(11) .
Cd1 Na1 3.368(4) .
Cd1 Na2 3.542(5) .
Cd2 O12 2.289(7) .
Cd2 O14 2.329(8) .
Cd2 O1 2.458(8) .
Cd2 O17 2.460(8) 3_545
Cd2 O5 2.462(9) .
Cd2 O2 2.462(9) .
Cd2 O9 2.621(9) .
Cd2 C2 2.747(9) .
Cd2 Na2 3.760(5) .
Cd3 O16 2.239(8) .
Cd3 O18 2.253(8) .
Cd3 O17 2.270(8) 3
Cd3 O8 2.426(8) .
Cd3 O1 2.467(8) 1_565
Cd3 O10 2.512(9) .
Cd3 C6 2.669(10) .
Cd3 C27 2.729(10) .
Cd3 Na1 3.682(5) 3
Na1 O11 2.304(9) .
Na1 O2W 2.328(11) .
Na1 O8 2.371(9) 3_445
Na1 O1W 2.423(11) .
Na1 O4 2.476(10) .
Na1 O15 2.665(10) .
Na1 Cd3 3.682(5) 3_445
Na1 H1WB 2.5136 .
Na1 H2WA 2.5573 .
Na2 O3W 2.293(12) .
Na2 O6 2.307(9) .
Na2 O2 2.378(10) .
Na2 O14 2.390(10) .
Na2 O1W 2.493(11) 2_554
O1 C13 1.258(12) .
O1 Cd3 2.467(8) 1_545
O2 C13 1.267(13) .
O3 C23 1.257(14) .
O4 C23 1.277(14) .
O5 C2 1.254(14) .
O6 C5 1.268(12) .
O7 C5 1.270(13) .
O8 C6 1.255(13) .
O8 Na1 2.371(9) 3
O9 C10 1.230(13) .
O10 C27 1.248(13) .
O11 C20 1.280(14) .
O12 C10 1.279(13) .
O13 C20 1.232(14) .
O14 C2 1.272(13) .
O15 C24 1.226(12) .
O16 C27 1.277(13) .
O17 C24 1.282(12) .
O17 Cd3 2.270(8) 3_445
O17 Cd2 2.460(8) 3_455
O18 C6 1.244(13) .
C1 C26 1.390(14) 4_454
C1 C22 1.415(14) .
C1 C27 1.489(13) .
C2 C15 1.508(13) .
C3 C16 1.388(13) .
C3 C7 1.402(14) 2_554
C3 C5 1.508(14) .
C4 C19 1.390(14) .
C4 C17 1.420(14) 3
C4 H4 0.9300 .
C6 C12 1.508(13) .
C7 C17 1.385(14) .
C7 C3 1.402(14) 2
C7 H7 0.9300 .
C8 C26 1.397(13) .
C8 C25 1.401(13) .
C8 C10 1.510(13) .
C9 C22 1.360(13) .
C9 C25 1.393(13) 4_454
C9 C24 1.534(12) .
C11 C15 1.372(13) 3_445
C11 C18 1.425(12) .
C11 H11 0.9300 .
C12 C21 1.371(14) 2_565
C12 C14 1.418(12) 4
C13 C18 1.475(12) .
C14 C18 1.378(13) .
C14 C12 1.418(12) 4_454
C14 H14 0.9300 .
C15 C11 1.372(13) 3
C15 C21 1.397(13) .
C16 C19 1.399(13) 4_454
C16 H16 0.9300 .
C17 C4 1.420(14) 3_445
C17 C20 1.483(14) .
C19 C16 1.399(13) 4
C19 C23 1.496(13) .
C21 C12 1.371(14) 2_564
C21 H21 0.9300 .
C22 H22 0.9300 .
C25 C9 1.393(13) 4
C25 H25 0.9300 .
C26 C1 1.390(14) 4
C26 H26 0.9300 .
O1W Na2 2.493(11) 2
O1W H1WA 0.8198 .
O1W H1WB 0.8202 .
O2W H2WA 0.8201 .
O2W H2WB 0.8203 .
O3W H3WA 0.8197 .
O3W H3WB 0.8203 .
O4W H4WA 0.8198 .
O4W H4WB 0.8202 .
N1 C28 1.403(19) .
N1 C29 1.56(2) .
N1 H1A 0.9000 .
N1 H1B 0.9000 .
C28 H28A 0.9600 .
C28 H28B 0.9600 .
C28 H28C 0.9600 .
C29 H29A 0.9600 .
C29 H29B 0.9600 .
C29 H29C 0.9600 .

loop_
_geom_hbond_atom_site_label_D
_geom_hbond_atom_site_label_H
_geom_hbond_atom_site_label_A
_geom_hbond_distance_DH
_geom_hbond_distance_HA
_geom_hbond_distance_DA
_geom_hbond_angle_DHA
_geom_hbond_site_symmetry_A
O1W H1WA O12 0.82 2.12 2.849(12) 148.5 .
O1W H1WB O4W 0.82 1.97 2.768(13) 164.8 4
O2W H2WA O4W 0.82 1.94 2.739(13) 166.6 4
O2W H2WB O9 0.82 2.09 2.840(13) 151.3 3_455
O3W H3WA O1 0.82 2.39 2.935(14) 124.4 2_554
O3W H3WB O18 0.82 2.13 2.808(15) 140.1 2_564
O4W H4WA O16 0.82 2.19 2.719(12) 122.7 3_445
O4W H4WB O7 0.82 2.26 2.669(12) 111.2 .
N1 H1A O9 0.90 2.14 2.990(17) 158.1 3_455
N1 H1B O10 0.90 1.89 2.749(14) 158.5 .
